data_2107027
loop_
_publ_author_name
'Krogh-Moe, J.'

_publ_section_title
;
 The crystall structure of the high-temperature modification of potassium
 pentaborate
;
_journal_name_full 'Acta Crystallographica B (24,1968-38,1982)'
_journal_page_first 168
_journal_page_last 172
_journal_volume 28
_journal_year 1972
_chemical_formula_sum 'B5 K O8'
_chemical_name_systematic 'K (B5 O8)'
_space_group_IT_number 61
_symmetry_space_group_name_Hall '-P 2ac 2ab'
_symmetry_space_group_name_H-M 'P b c a'
_cell_angle_alpha 90
_cell_angle_beta 90
_cell_angle_gamma 90
_cell_formula_units_Z 8
_cell_length_a 8.383
_cell_length_b 8.418
_cell_length_c 21.54
_cell_volume 1520.037
_citation_journal_id_ASTM ACBCAR
_cod_data_source_file Krogh-Moe_ACBCAR_1972_1671.cif
_cod_data_source_block B5K1O8
_cod_original_formula_sum 'B5 K1 O8'
_cod_database_code 2107027

loop_
_symmetry_equiv_pos_as_xyz
x,y,z
-x+1/2,-y,z+1/2
x+1/2,-y+1/2,-z
-x,y+1/2,-z+1/2
-x,-y,-z
x-1/2,y,-z-1/2
-x-1/2,y-1/2,z
x,-y-1/2,z-1/2

loop_
_atom_site_label
_atom_site_type_symbol
_atom_site_fract_x
_atom_site_fract_y
_atom_site_fract_z
_atom_site_occupancy
_atom_site_U_iso_or_equiv
O5 O-2 0.3824 0.3415 0.0321 1 0.0
O1 O-2 0.1716 0.3498 0.1024 1 0.0
O6 O-2 0.1275 0.244 0.002 1 0.0
B5 B+3 0.0342 0.0119 0.2996 1 0.0
B1 B+3 0.0101 0.3093 0.1238 1 0.0
B4 B+3 0.041 0.2537 0.2327 1 0.0
B2 B+3 0.2257 0.3119 0.0468 1 0.0
K1 K+1 0.10556 0.4058 0.37646 1 0.0
O2 O-2 0.0221 0.1966 0.176 1 0.0
O3 O-2 0.4141 0.2358 0.4254 1 0.0
B3 B+3 0.4696 0.2141 0.4822 1 0.0
O8 O-2 0.0718 0.1671 0.2858 1 0.0
O7 O-2 0.0357 0.4171 0.2453 1 0.0
O4 O-2 0.4301 0.4568 0.356 1 0.0
